data_4032396
loop_
_publ_author_name
'Cooper, Dennis A.'
'Robbins, Emma'
'Tizzard, Graham J.'
'Coles, Simon J.'
'O'Brien, Matthew'

_publ_section_title
;
 Furanyl Cyclic Ethers: Single and Double Diastereoselectivity in the
 Synthesis of 2,4-Di and 2,4,5-Trisubstituted Tetrahydropyrans.
;
_journal_issue 7
_journal_name_full 'The Journal of organic chemistry'
_journal_page_first 3441
_journal_page_last 3455
_journal_paper_doi 10.1021/acs.joc.6b02831
_journal_volume 82
_journal_year 2017
_chemical_formula_moiety 'C19 H24 O6'
_chemical_formula_sum 'C19 H24 O6'
_chemical_formula_weight 348.38
_space_group_crystal_system monoclinic
_space_group_IT_number 14
_space_group_name_Hall '-P 2ybc'
_space_group_name_H-M_alt 'P 1 21/c 1'
_symmetry_space_group_name_Hall '-P 2ybc'
_symmetry_space_group_name_H-M 'P 1 21/c 1'
_atom_sites_solution_hydrogens mixed
_atom_sites_solution_primary iterative
_audit_creation_date 2014-09-23
_audit_creation_method
;
Olex2 1.2
(compiled 2014.09.19 svn.r3010 for OlexSys, GUI svn.r4874)
;
_cell_angle_alpha 90
_cell_angle_beta 114.170(5)
_cell_angle_gamma 90
_cell_formula_units_Z 4
_cell_length_a 17.481(6)
_cell_length_b 7.270(2)
_cell_length_c 14.959(4)
_cell_measurement_reflns_used 3746
_cell_measurement_temperature 100(2)
_cell_measurement_theta_max 27.5
_cell_measurement_theta_min 2.6
_cell_volume 1734.4(9)
_computing_cell_refinement 'CrystalClear-SM Expert 3.1 b27 (Rigaku, 2013)'
_computing_data_collection 'CrystalClear-SM Expert 3.1 b27 (Rigaku, 2013)'
_computing_data_reduction 'CrystalClear-SM Expert 3.1 b27 (Rigaku, 2013)'
_computing_molecular_graphics 'Olex2 (Dolomanov et al., 2009)'
_computing_publication_material 'Olex2 (Dolomanov et al., 2009)'
_computing_structure_refinement 'ShelXL (Sheldrick, 2008)'
_computing_structure_solution
;
Superflip (Palatinus & Chapuis, 2007;Palatinus & van der Lee, 2008;
Palatinus et al., 2012)
;
_diffrn_ambient_temperature 100(2)
_diffrn_detector 'CCD area detector'
_diffrn_detector_area_resol_mean 28.5714
_diffrn_detector_type 'Rigaku HG Saturn724+ (2x2 bin mode)'
_diffrn_measured_fraction_theta_full 0.998
_diffrn_measured_fraction_theta_max 0.991
_diffrn_measurement_details
;
scan:
    Number of images: 243
               Slice: -106.0000 - 15.5000
         Image width: 0.5000
            Exp time: 80.0000
       Rotation axis: Omega
               Omega: 0.0000
               Kappa: -24.0000
                 Phi: -180.0000
                 XTD: 44.8570
              2theta: -15.9162
scan:
    Number of images: 214
               Slice: -93.5000 - 13.5000
         Image width: 0.5000
            Exp time: 80.0000
       Rotation axis: Omega
               Omega: 0.0000
               Kappa: -72.0000
                 Phi: 16.0000
                 XTD: 44.8570
              2theta: -15.9162
scan:
    Number of images: 102
               Slice: -43.5000 - 7.5000
         Image width: 0.5000
            Exp time: 80.0000
       Rotation axis: Omega
               Omega: 0.0000
               Kappa: -72.0000
                 Phi: -180.0000
                 XTD: 44.8570
              2theta: -15.9162
scan:
    Number of images: 46
               Slice: -60.5000 - -37.5000
         Image width: 0.5000
            Exp time: 80.0000
       Rotation axis: Omega
               Omega: 0.0000
               Kappa: 8.0000
                 Phi: 16.0000
                 XTD: 44.8570
              2theta: -15.9162
;
_diffrn_measurement_device 'four-circle \k diffractometer'
_diffrn_measurement_device_type 'Rigaku AFC12 (Right)'
_diffrn_measurement_method 'profile data from \w-scans'
_diffrn_measurement_specimen_support 'MiTeGen MicroMesh'
_diffrn_orient_matrix_type d*Trek
_diffrn_orient_matrix_UB_11 -0.066394
_diffrn_orient_matrix_UB_12 -0.003123
_diffrn_orient_matrix_UB_13 -0.030837
_diffrn_orient_matrix_UB_21 -0.012280
_diffrn_orient_matrix_UB_22 0.136412
_diffrn_orient_matrix_UB_23 0.012625
_diffrn_orient_matrix_UB_31 0.000389
_diffrn_orient_matrix_UB_32 0.005813
_diffrn_orient_matrix_UB_33 -0.062429
_diffrn_radiation_collimation 0.3
_diffrn_radiation_monochromator 'Confocal mirrors, HF Varimax'
_diffrn_radiation_probe x-ray
_diffrn_radiation_type MoK\a
_diffrn_radiation_wavelength 0.71075
_diffrn_reflns_av_R_equivalents 0.0480
_diffrn_reflns_av_unetI/netI 0.0400
_diffrn_reflns_Laue_measured_fraction_full 0.998
_diffrn_reflns_Laue_measured_fraction_max 0.991
_diffrn_reflns_limit_h_max 22
_diffrn_reflns_limit_h_min -22
_diffrn_reflns_limit_k_max 9
_diffrn_reflns_limit_k_min -9
_diffrn_reflns_limit_l_max 14
_diffrn_reflns_limit_l_min -19
_diffrn_reflns_number 11956
_diffrn_reflns_point_group_measured_fraction_full 0.998
_diffrn_reflns_point_group_measured_fraction_max 0.991
_diffrn_reflns_theta_full 25.242
_diffrn_reflns_theta_max 27.550
_diffrn_reflns_theta_min 2.554
_diffrn_source 'Rotating Anode'
_diffrn_source_current 55.0
_diffrn_source_power 2.475
_diffrn_source_target Mo
_diffrn_source_type 'Rotating Anode'
_diffrn_source_voltage 45.0
_exptl_absorpt_coefficient_mu 0.099
_exptl_absorpt_correction_T_max 1.000
_exptl_absorpt_correction_T_min 0.632
_exptl_absorpt_correction_type multi-scan
_exptl_absorpt_process_details
;
CrystalClear-SM Expert 3.1 b27 (Rigaku, 2013)
;
_exptl_crystal_colour Colorless
_exptl_crystal_density_diffrn 1.334
_exptl_crystal_description Plate
_exptl_crystal_F_000 744
_exptl_crystal_size_max 0.08
_exptl_crystal_size_mid 0.06
_exptl_crystal_size_min 0.01
_refine_diff_density_max 0.320
_refine_diff_density_min -0.252
_refine_diff_density_rms 0.051
_refine_ls_extinction_method none
_refine_ls_goodness_of_fit_ref 1.026
_refine_ls_hydrogen_treatment mixed
_refine_ls_matrix_type full
_refine_ls_number_parameters 232
_refine_ls_number_reflns 3974
_refine_ls_number_restraints 1
_refine_ls_restrained_S_all 1.026
_refine_ls_R_factor_all 0.0565
_refine_ls_R_factor_gt 0.0416
_refine_ls_shift/su_max 0.000
_refine_ls_shift/su_mean 0.000
_refine_ls_structure_factor_coef Fsqd
_refine_ls_weighting_details 'w=1/[\s^2^(Fo^2^)+(0.0578P)^2^+0.3753P] where P=(Fo^2^+2Fc^2^)/3'
_refine_ls_weighting_scheme calc
_refine_ls_wR_factor_gt 0.1036
_refine_ls_wR_factor_ref 0.1120
_reflns_Friedel_coverage 0.000
_reflns_number_gt 3137
_reflns_number_total 3974
_reflns_threshold_expression 'I > 2\s(I)'
_cod_data_source_file jo6b02831_si_002.cif
_cod_data_source_block 5g
_cod_depositor_comments
;
The following automatic conversions were performed:

'_exptl_absorpt_correction_type' value 'Multi-scan' changed to
'multi-scan' according to
/home/data/users/saulius/crontab/automatic-downloads/rss-feeds/ACS/lib/dictionaries/cif_core.dic
dictionary named 'cif_core.dic' version 2.4.2 from 2011-04-26.

Automatic conversion script
Id: cif_fix_values 4973 2017-02-22 13:04:09Z antanas 

 Adding full bibliography for 4032395--4032398.cif.
;
_cod_database_code 4032396
_shelxl_version_number 2014/6
_shelx_space_group_comment
;
The symmetry employed for this shelxl refinement is uniquely defined
by the following loop, which should always be used as a source of
symmetry information in preference to the above space-group names.
They are only intended as comments.
;
_olex2_refinement_description
;
1. Fixed Uiso
 At 1.2 times of:
  All C(H) groups, All C(H,H) groups
 At 1.5 times of:
  All C(H,H,H) groups, All O(H) groups
2. Restrained distances
 O6-H6
 0.84 with sigma of 0.02
3.a Ternary CH refined with riding coordinates:
 C1(H1), C3(H3), C4(H4)
3.b Secondary CH2 refined with riding coordinates:
 C2(H2A,H2B), C5(H5A,H5B), C19(H19A,H19B)
3.c Aromatic/amide H refined with riding coordinates:
 C7(H7), C8(H8), C9(H9), C11(H11), C14(H14)
3.d Idealised Me refined as rotating group:
 C16(H16A,H16B,H16C), C17(H17A,H17B,H17C), C18(H18A,H18B,H18C)
;
_olex2_submission_special_instructions 'No special instructions were received'

loop_
_space_group_symop_operation_xyz
'x, y, z'
'-x, y+1/2, -z+1/2'
'-x, -y, -z'
'x, -y-1/2, z-1/2'

loop_
_atom_site_label
_atom_site_type_symbol
_atom_site_fract_x
_atom_site_fract_y
_atom_site_fract_z
_atom_site_U_iso_or_equiv
_atom_site_adp_type
_atom_site_occupancy
_atom_site_site_symmetry_order
_atom_site_calc_flag
_atom_site_refinement_flags_posn
O1 O 0.15451(5) 0.63815(13) -0.09600(6) 0.0180(2) Uani 1 1 d .
O2 O 0.00739(6) 0.41314(13) -0.16534(6) 0.0197(2) Uani 1 1 d .
O3 O 0.43811(6) 0.59523(13) 0.40036(7) 0.0204(2) Uani 1 1 d .
O4 O 0.42226(6) 0.87331(13) 0.49869(6) 0.0197(2) Uani 1 1 d .
O5 O 0.19275(6) 1.11338(13) 0.20742(7) 0.0216(2) Uani 1 1 d .
O6 O 0.32768(6) 1.08133(14) -0.02339(7) 0.0240(2) Uani 1 1 d D
H6 H 0.3654(10) 1.001(2) -0.0127(13) 0.036 Uiso 1 1 d DR
C1 C 0.10593(8) 0.60908(18) -0.03966(9) 0.0168(3) Uani 1 1 d .
H1 H 0.0617 0.7064 -0.0572 0.020 Uiso 1 1 calc R
C2 C 0.16192(8) 0.62315(18) 0.06975(9) 0.0173(3) Uani 1 1 d .
H2A H 0.2053 0.5259 0.0885 0.021 Uiso 1 1 calc R
H2B H 0.1278 0.6045 0.1080 0.021 Uiso 1 1 calc R
C3 C 0.20422(8) 0.81329(18) 0.09351(9) 0.0167(3) Uani 1 1 d .
H3 H 0.1587 0.9073 0.0768 0.020 Uiso 1 1 calc R
C4 C 0.25079(8) 0.84897(18) 0.02668(9) 0.0177(3) Uani 1 1 d .
H4 H 0.2976 0.7582 0.0440 0.021 Uiso 1 1 calc R
C5 C 0.19067(8) 0.81849(18) -0.08036(9) 0.0185(3) Uani 1 1 d .
H5A H 0.1453 0.9114 -0.0995 0.022 Uiso 1 1 calc R
H5B H 0.2214 0.8357 -0.1226 0.022 Uiso 1 1 calc R
C6 C 0.06432(7) 0.42690(18) -0.06881(9) 0.0170(3) Uani 1 1 d .
C7 C 0.06924(8) 0.26504(19) -0.02246(10) 0.0187(3) Uani 1 1 d .
H7 H 0.1034 0.2382 0.0443 0.022 Uiso 1 1 calc R
C8 C 0.01255(8) 0.14126(19) -0.09398(10) 0.0199(3) Uani 1 1 d .
H8 H 0.0019 0.0166 -0.0837 0.024 Uiso 1 1 calc R
C9 C -0.02255(8) 0.23653(19) -0.17833(10) 0.0201(3) Uani 1 1 d .
H9 H -0.0624 0.1881 -0.2383 0.024 Uiso 1 1 calc R
C10 C 0.26112(8) 0.83624(18) 0.20159(9) 0.0170(3) Uani 1 1 d .
C11 C 0.32429(8) 0.70590(18) 0.24912(10) 0.0178(3) Uani 1 1 d .
H11 H 0.3307 0.6043 0.2128 0.021 Uiso 1 1 calc R
C12 C 0.37743(8) 0.72146(18) 0.34736(10) 0.0175(3) Uani 1 1 d .
C13 C 0.36926(8) 0.87342(18) 0.40069(9) 0.0170(3) Uani 1 1 d .
C14 C 0.30891(8) 1.00695(18) 0.35508(9) 0.0172(3) Uani 1 1 d .
H14 H 0.3045 1.1116 0.3907 0.021 Uiso 1 1 calc R
C15 C 0.25454(8) 0.98608(18) 0.25610(9) 0.0169(3) Uani 1 1 d .
C16 C 0.44524(9) 0.4351(2) 0.34908(11) 0.0257(3) Uani 1 1 d .
H16A H 0.4630 0.4710 0.2973 0.039 Uiso 1 1 calc GR
H16B H 0.3908 0.3730 0.3198 0.039 Uiso 1 1 calc GR
H16C H 0.4868 0.3514 0.3949 0.039 Uiso 1 1 calc GR
C17 C 0.41996(8) 1.0307(2) 0.55485(10) 0.0219(3) Uani 1 1 d .
H17A H 0.4323 1.1415 0.5258 0.033 Uiso 1 1 calc GR
H17B H 0.4619 1.0168 0.6223 0.033 Uiso 1 1 calc GR
H17C H 0.3641 1.0416 0.5549 0.033 Uiso 1 1 calc GR
C18 C 0.17306(9) 1.2458(2) 0.26594(10) 0.0226(3) Uani 1 1 d .
H18A H 0.1230 1.3151 0.2244 0.034 Uiso 1 1 calc GR
H18B H 0.2203 1.3306 0.2959 0.034 Uiso 1 1 calc GR
H18C H 0.1624 1.1822 0.3175 0.034 Uiso 1 1 calc GR
C19 C 0.28792(8) 1.04176(19) 0.04072(10) 0.0212(3) Uani 1 1 d .
H19A H 0.2427 1.1326 0.0294 0.025 Uiso 1 1 calc R
H19B H 0.3294 1.0554 0.1093 0.025 Uiso 1 1 calc R

loop_
_atom_site_aniso_label
_atom_site_aniso_U_11
_atom_site_aniso_U_22
_atom_site_aniso_U_33
_atom_site_aniso_U_23
_atom_site_aniso_U_13
_atom_site_aniso_U_12
O1 0.0227(4) 0.0169(5) 0.0153(4) -0.0011(4) 0.0086(4) -0.0024(4)
O2 0.0235(4) 0.0177(5) 0.0136(5) 0.0000(4) 0.0035(4) -0.0013(4)
O3 0.0233(5) 0.0171(5) 0.0165(5) 0.0000(4) 0.0039(4) 0.0056(4)
O4 0.0241(5) 0.0182(5) 0.0128(4) -0.0012(4) 0.0035(4) 0.0026(4)
O5 0.0269(5) 0.0176(5) 0.0156(5) -0.0005(4) 0.0041(4) 0.0082(4)
O6 0.0284(5) 0.0218(5) 0.0248(5) 0.0012(4) 0.0139(4) -0.0025(4)
C1 0.0194(6) 0.0157(6) 0.0154(6) 0.0009(5) 0.0072(5) 0.0014(5)
C2 0.0209(6) 0.0160(6) 0.0146(6) 0.0000(5) 0.0070(5) -0.0001(5)
C3 0.0201(6) 0.0148(6) 0.0146(6) 0.0002(5) 0.0064(5) 0.0011(5)
C4 0.0209(6) 0.0158(6) 0.0155(6) -0.0004(5) 0.0064(5) 0.0002(5)
C5 0.0226(6) 0.0165(7) 0.0158(6) 0.0008(5) 0.0073(5) -0.0012(5)
C6 0.0183(6) 0.0192(7) 0.0122(6) -0.0017(5) 0.0050(5) 0.0016(5)
C7 0.0208(6) 0.0172(7) 0.0165(6) 0.0001(5) 0.0059(5) 0.0015(5)
C8 0.0226(6) 0.0149(6) 0.0219(7) -0.0009(5) 0.0089(5) 0.0001(5)
C9 0.0227(6) 0.0172(7) 0.0189(7) -0.0041(5) 0.0068(5) -0.0021(5)
C10 0.0201(6) 0.0154(6) 0.0147(6) 0.0012(5) 0.0063(5) -0.0004(5)
C11 0.0222(6) 0.0149(6) 0.0168(6) -0.0007(5) 0.0086(5) 0.0002(5)
C12 0.0189(6) 0.0153(6) 0.0173(6) 0.0033(5) 0.0065(5) 0.0020(5)
C13 0.0192(6) 0.0183(7) 0.0121(6) 0.0021(5) 0.0048(5) -0.0008(5)
C14 0.0217(6) 0.0143(6) 0.0152(6) -0.0001(5) 0.0072(5) 0.0005(5)
C15 0.0195(6) 0.0146(6) 0.0158(6) 0.0033(5) 0.0063(5) 0.0016(5)
C16 0.0317(7) 0.0207(7) 0.0207(7) -0.0007(6) 0.0067(6) 0.0087(6)
C17 0.0258(6) 0.0207(7) 0.0162(6) -0.0035(5) 0.0056(5) 0.0015(5)
C18 0.0279(7) 0.0198(7) 0.0195(7) 0.0004(6) 0.0092(6) 0.0067(6)
C19 0.0261(6) 0.0187(7) 0.0193(6) -0.0015(5) 0.0099(5) -0.0033(5)

loop_
_atom_type_symbol
_atom_type_description
_atom_type_scat_dispersion_real
_atom_type_scat_dispersion_imag
_atom_type_scat_source
C C 0.0033 0.0016 'International Tables Vol C Tables 4.2.6.8 and 6.1.1.4'
H H 0.0000 0.0000 'International Tables Vol C Tables 4.2.6.8 and 6.1.1.4'
O O 0.0106 0.0060 'International Tables Vol C Tables 4.2.6.8 and 6.1.1.4'

loop_
_geom_angle_atom_site_label_1
_geom_angle_atom_site_label_2
_geom_angle_atom_site_label_3
_geom_angle
C5 O1 C1 111.49(9)
C9 O2 C6 106.62(10)
C12 O3 C16 116.67(10)
C13 O4 C17 117.17(10)
C15 O5 C18 117.31(10)
C19 O6 H6 107.0(13)
O1 C1 H1 108.7
O1 C1 C2 110.20(10)
O1 C1 C6 107.13(10)
C2 C1 H1 108.7
C6 C1 H1 108.7
C6 C1 C2 113.29(11)
C1 C2 H2A 109.6
C1 C2 H2B 109.6
C1 C2 C3 110.12(10)
H2A C2 H2B 108.2
C3 C2 H2A 109.6
C3 C2 H2B 109.6
C2 C3 H3 107.4
C2 C3 C4 109.35(10)
C4 C3 H3 107.4
C10 C3 C2 112.78(11)
C10 C3 H3 107.4
C10 C3 C4 112.34(10)
C3 C4 H4 108.3
C5 C4 C3 109.53(10)
C5 C4 H4 108.3
C19 C4 C3 111.86(11)
C19 C4 H4 108.3
C19 C4 C5 110.44(11)
O1 C5 C4 111.82(10)
O1 C5 H5A 109.3
O1 C5 H5B 109.3
C4 C5 H5A 109.3
C4 C5 H5B 109.3
H5A C5 H5B 107.9
O2 C6 C1 115.30(11)
C7 C6 O2 109.92(11)
C7 C6 C1 134.78(12)
C6 C7 H7 126.8
C6 C7 C8 106.48(12)
C8 C7 H7 126.8
C7 C8 H8 126.7
C9 C8 C7 106.62(12)
C9 C8 H8 126.7
O2 C9 H9 124.8
C8 C9 O2 110.36(12)
C8 C9 H9 124.8
C11 C10 C3 119.98(11)
C15 C10 C3 122.20(11)
C15 C10 C11 117.80(12)
C10 C11 H11 119.1
C12 C11 C10 121.87(12)
C12 C11 H11 119.1
O3 C12 C11 125.37(12)
O3 C12 C13 115.45(11)
C11 C12 C13 119.16(12)
O4 C13 C12 115.08(11)
O4 C13 C14 124.60(12)
C14 C13 C12 120.28(12)
C13 C14 H14 120.2
C13 C14 C15 119.53(12)
C15 C14 H14 120.2
O5 C15 C10 116.69(11)
O5 C15 C14 121.98(12)
C10 C15 C14 121.32(12)
O3 C16 H16A 109.5
O3 C16 H16B 109.5
O3 C16 H16C 109.5
H16A C16 H16B 109.5
H16A C16 H16C 109.5
H16B C16 H16C 109.5
O4 C17 H17A 109.5
O4 C17 H17B 109.5
O4 C17 H17C 109.5
H17A C17 H17B 109.5
H17A C17 H17C 109.5
H17B C17 H17C 109.5
O5 C18 H18A 109.5
O5 C18 H18B 109.5
O5 C18 H18C 109.5
H18A C18 H18B 109.5
H18A C18 H18C 109.5
H18B C18 H18C 109.5
O6 C19 C4 113.00(11)
O6 C19 H19A 109.0
O6 C19 H19B 109.0
C4 C19 H19A 109.0
C4 C19 H19B 109.0
H19A C19 H19B 107.8

loop_
_geom_bond_atom_site_label_1
_geom_bond_atom_site_label_2
_geom_bond_distance
O1 C1 1.4362(15)
O1 C5 1.4325(16)
O2 C6 1.3815(15)
O2 C9 1.3700(16)
O3 C12 1.3810(15)
O3 C16 1.4274(17)
O4 C13 1.3767(15)
O4 C17 1.4296(16)
O5 C15 1.3818(15)
O5 C18 1.4348(16)
O6 H6 0.845(14)
O6 C19 1.4251(16)
C1 H1 1.0000
C1 C2 1.5281(18)
C1 C6 1.4878(18)
C2 H2A 0.9900
C2 H2B 0.9900
C2 C3 1.5391(18)
C3 H3 1.0000
C3 C4 1.5479(18)
C3 C10 1.5212(17)
C4 H4 1.0000
C4 C5 1.5295(18)
C4 C19 1.5226(19)
C5 H5A 0.9900
C5 H5B 0.9900
C6 C7 1.3506(19)
C7 H7 0.9500
C7 C8 1.4381(19)
C8 H8 0.9500
C8 C9 1.3470(19)
C9 H9 0.9500
C10 C11 1.4070(18)
C10 C15 1.3935(18)
C11 H11 0.9500
C11 C12 1.3847(18)
C12 C13 1.4038(19)
C13 C14 1.3897(18)
C14 H14 0.9500
C14 C15 1.4022(18)
C16 H16A 0.9800
C16 H16B 0.9800
C16 H16C 0.9800
C17 H17A 0.9800
C17 H17B 0.9800
C17 H17C 0.9800
C18 H18A 0.9800
C18 H18B 0.9800
C18 H18C 0.9800
C19 H19A 0.9900
C19 H19B 0.9900

loop_
_geom_torsion_atom_site_label_1
_geom_torsion_atom_site_label_2
_geom_torsion_atom_site_label_3
_geom_torsion_atom_site_label_4
_geom_torsion
O1 C1 C2 C3 58.60(13)
O1 C1 C6 O2 -63.72(13)
O1 C1 C6 C7 115.63(16)
O2 C6 C7 C8 0.41(14)
O3 C12 C13 O4 -0.89(17)
O3 C12 C13 C14 -178.63(11)
O4 C13 C14 C15 -175.62(11)
C1 O1 C5 C4 61.58(13)
C1 C2 C3 C4 -54.15(13)
C1 C2 C3 C10 -179.91(10)
C1 C6 C7 C8 -178.96(14)
C2 C1 C6 O2 174.54(10)
C2 C1 C6 C7 -6.1(2)
C2 C3 C4 C5 52.46(13)
C2 C3 C4 C19 175.24(10)
C2 C3 C10 C11 53.23(15)
C2 C3 C10 C15 -128.33(13)
C3 C4 C5 O1 -56.29(14)
C3 C4 C19 O6 -177.14(10)
C3 C10 C11 C12 -179.99(11)
C3 C10 C15 O5 0.69(18)
C3 C10 C15 C14 -178.46(11)
C4 C3 C10 C11 -70.91(15)
C4 C3 C10 C15 107.53(14)
C5 O1 C1 C2 -62.08(13)
C5 O1 C1 C6 174.26(10)
C5 C4 C19 O6 -54.88(14)
C6 O2 C9 C8 0.71(14)
C6 C1 C2 C3 178.61(10)
C6 C7 C8 C9 0.03(15)
C7 C8 C9 O2 -0.46(15)
C9 O2 C6 C1 178.82(10)
C9 O2 C6 C7 -0.69(14)
C10 C3 C4 C5 178.48(11)
C10 C3 C4 C19 -58.74(14)
C10 C11 C12 O3 176.70(12)
C10 C11 C12 C13 -1.3(2)
C11 C10 C15 O5 179.16(11)
C11 C10 C15 C14 0.01(19)
C11 C12 C13 O4 177.32(11)
C11 C12 C13 C14 -0.43(19)
C12 C13 C14 C15 1.90(19)
C13 C14 C15 O5 179.20(11)
C13 C14 C15 C10 -1.69(19)
C15 C10 C11 C12 1.50(19)
C16 O3 C12 C11 -0.83(19)
C16 O3 C12 C13 177.25(11)
C17 O4 C13 C12 176.24(11)
C17 O4 C13 C14 -6.12(18)
C18 O5 C15 C10 167.00(11)
C18 O5 C15 C14 -13.86(18)
C19 C4 C5 O1 -179.91(10)
